data_7157197
loop_
_publ_author_name
'Liu, Zhaoming'
'Tan, Haibo'
'Chen, Kai'
'Chen, Yuchan'
'Zhang, Wenge'
'Chen, Shanchong'
'Liu, Hong-Xin'
'Zhang, Weimin'

_publ_section_title
;
 Rhizophols A and B, antioxidant and axially chiral benzophenones from the
 endophytic fungus Cytospora rhizophorae
;
_journal_name_full 'Organic &amp; Biomolecular Chemistry'
_journal_paper_doi 10.1039/C9OB02282A
_journal_year 2019
_chemical_absolute_configuration ad
_chemical_formula_moiety '4(C22 H22 O6)'
_chemical_formula_sum 'C88 H88 O24'
_chemical_formula_weight 1529.58
_space_group_crystal_system orthorhombic
_space_group_IT_number 19
_space_group_name_Hall 'P 2ac 2ab'
_space_group_name_H-M_alt 'P 21 21 21'
_atom_sites_solution_hydrogens geom
_atom_sites_solution_primary dual
_audit_creation_date 2018-04-28
_audit_creation_method
;
Olex2 1.2
(compiled 2018.04.26 svn.r3504 for OlexSys, GUI svn.r5492)
;
_audit_update_record
;
2019-07-23 deposited with the CCDC.	2019-11-12 downloaded from the CCDC.
;
_cell_angle_alpha 90
_cell_angle_beta 90
_cell_angle_gamma 90
_cell_formula_units_Z 1
_cell_length_a 6.8000(2)
_cell_length_b 15.6030(4)
_cell_length_c 17.7559(6)
_cell_measurement_reflns_used 3835
_cell_measurement_temperature 99.98(12)
_cell_measurement_theta_max 73.1880
_cell_measurement_theta_min 5.0070
_cell_volume 1883.91(10)
_computing_cell_refinement 'CrysAlisPro 1.171.39.33c (Rigaku OD, 2017)'
_computing_data_collection 'CrysAlisPro 1.171.39.33c (Rigaku OD, 2017)'
_computing_data_reduction 'CrysAlisPro 1.171.39.33c (Rigaku OD, 2017)'
_computing_molecular_graphics 'Olex2 (Dolomanov et al., 2009)'
_computing_publication_material 'Olex2 (Dolomanov et al., 2009)'
_computing_structure_refinement 'ShelXL (Sheldrick, 2015)'
_computing_structure_solution 'ShelXT (Sheldrick, 2015)'
_diffrn_ambient_environment N~2~
_diffrn_ambient_temperature 99.98(12)
_diffrn_detector 'CCD plate'
_diffrn_measured_fraction_theta_full 0.999
_diffrn_measured_fraction_theta_max 0.985
_diffrn_measurement_details
;
List of Runs (angles in degrees, time in seconds):

  # Type    Start    End  Width  t~exp~   \w     \q     \k     \f   Frames
#--------------------------------------------------------------------------
  1  \w     -9.00  19.35   0.45    3.20    --    0.00 -82.00 -90.00   63
  2  \w    -33.00  28.20   0.45    3.20    --    0.00 -82.00-180.00  136
  3  \w    -31.00   0.05   0.45    3.20    --    0.00 -82.00 150.00   69
  4  \w    -33.00  24.15   0.45    3.20    --    0.00 -82.00-120.00  127
  5  \w     75.00 181.65   0.45   31.00    --   94.60  45.00 -60.00  237
  6  \w     10.00 107.20   0.45   31.00    --   94.60 -61.00-150.00  216
  7  \w     64.00 112.60   0.45   31.00    --   94.60 -61.00   0.00  108
  8  \w     79.00 171.70   0.45   31.00    --   94.60  30.00-150.00  206
  9  \w     34.00  63.25   0.45   31.00    --   94.60 -82.00-150.00   65
 10  \w     65.00 120.35   0.45   31.00    --   94.60 -82.00-150.00  123
 11  \w     11.00  46.10   0.45   31.00    --   94.60 -61.00   0.00   78
 12  \w    140.00 170.60   0.45   31.00    --   94.60  82.00 120.00   68
 13  \w     97.00 124.00   0.45   31.00    --   94.60  82.00 120.00   60
;
_diffrn_measurement_device 'four-circle diffractometer'
_diffrn_measurement_device_type 'XtaLAB AFC12 (RINC): Kappa single'
_diffrn_measurement_method '\w scans'
_diffrn_orient_matrix_type 'CrysAlisPro convention (1999,Acta A55,543-557)'
_diffrn_orient_matrix_UB_11 -0.1399429000
_diffrn_orient_matrix_UB_12 0.0122509000
_diffrn_orient_matrix_UB_13 -0.0673308000
_diffrn_orient_matrix_UB_21 0.1772144000
_diffrn_orient_matrix_UB_22 0.0193610000
_diffrn_orient_matrix_UB_23 -0.0512932000
_diffrn_orient_matrix_UB_31 0.0178501000
_diffrn_orient_matrix_UB_32 -0.0960730000
_diffrn_orient_matrix_UB_33 -0.0190098000
_diffrn_radiation_monochromator mirror
_diffrn_radiation_probe x-ray
_diffrn_radiation_type CuK\a
_diffrn_radiation_wavelength 1.54184
_diffrn_reflns_av_R_equivalents 0.0425
_diffrn_reflns_av_unetI/netI 0.0506
_diffrn_reflns_Laue_measured_fraction_full 0.999
_diffrn_reflns_Laue_measured_fraction_max 0.985
_diffrn_reflns_limit_h_max 8
_diffrn_reflns_limit_h_min -8
_diffrn_reflns_limit_k_max 16
_diffrn_reflns_limit_k_min -18
_diffrn_reflns_limit_l_max 20
_diffrn_reflns_limit_l_min -21
_diffrn_reflns_number 9486
_diffrn_reflns_point_group_measured_fraction_full 0.997
_diffrn_reflns_point_group_measured_fraction_max 0.966
_diffrn_reflns_theta_full 67.684
_diffrn_reflns_theta_max 73.559
_diffrn_reflns_theta_min 3.771
_diffrn_source 'Rotating-anode X-ray tube'
_diffrn_source_type 'Rigaku (Cu) X-ray Source'
_exptl_absorpt_coefficient_mu 0.810
_exptl_absorpt_correction_T_max 1.00000
_exptl_absorpt_correction_T_min 0.88646
_exptl_absorpt_correction_type multi-scan
_exptl_absorpt_process_details
;
CrysAlisPro 1.171.39.33c (Rigaku Oxford Diffraction, 2017)
Empirical absorption correction using spherical harmonics,
 implemented in SCALE3 ABSPACK scaling algorithm.
;
_exptl_crystal_colour 'clear yellowish yellow'
_exptl_crystal_colour_lustre clear
_exptl_crystal_colour_modifier yellowish
_exptl_crystal_colour_primary yellow
_exptl_crystal_density_diffrn 1.348
_exptl_crystal_description block
_exptl_crystal_F_000 808
_exptl_crystal_size_max 0.2
_exptl_crystal_size_mid 0.1
_exptl_crystal_size_min 0.1
_refine_diff_density_max 0.164
_refine_diff_density_min -0.239
_refine_diff_density_rms 0.048
_refine_ls_abs_structure_details
;
 Flack x determined using 1209 quotients [(I+)-(I-)]/[(I+)+(I-)]
 (Parsons, Flack and Wagner, Acta Cryst. B69 (2013) 249-259).
;
_refine_ls_abs_structure_Flack -0.15(13)
_refine_ls_extinction_method none
_refine_ls_goodness_of_fit_ref 1.069
_refine_ls_hydrogen_treatment constr
_refine_ls_matrix_type full
_refine_ls_number_parameters 258
_refine_ls_number_reflns 3675
_refine_ls_number_restraints 0
_refine_ls_restrained_S_all 1.069
_refine_ls_R_factor_all 0.0517
_refine_ls_R_factor_gt 0.0448
_refine_ls_shift/su_max 0.000
_refine_ls_shift/su_mean 0.000
_refine_ls_structure_factor_coef Fsqd
_refine_ls_weighting_details 'w=1/[\s^2^(Fo^2^)+(0.0640P)^2^+0.4100P] where P=(Fo^2^+2Fc^2^)/3'
_refine_ls_weighting_scheme calc
_refine_ls_wR_factor_gt 0.1220
_refine_ls_wR_factor_ref 0.1271
_reflns_Friedel_coverage 0.697
_reflns_Friedel_fraction_full 0.994
_reflns_Friedel_fraction_max 0.940
_reflns_number_gt 3238
_reflns_number_total 3675
_reflns_threshold_expression 'I > 2\s(I)'
_cod_data_source_file c9ob02282a2.cif
_cod_data_source_block liuhongxin_b3_collect
_cod_database_code 7157197
_shelx_shelxl_version_number 2014/7
_chemical_oxdiff_formula 'C88 H76 O24 '
_shelx_space_group_comment
;
The symmetry employed for this shelxl refinement is uniquely defined
by the following loop, which should always be used as a source of
symmetry information in preference to the above space-group names.
They are only intended as comments.
;
_shelx_estimated_absorpt_t_max 0.923
_shelx_estimated_absorpt_t_min 0.855
_reflns_odcompleteness_completeness 99.85
_reflns_odcompleteness_iscentric 1
_reflns_odcompleteness_theta 66.97
_olex2_refinement_description
;
1. Fixed Uiso
 At 1.2 times of:
  All C(H) groups, All C(H,H) groups
 At 1.5 times of:
  All C(H,H,H) groups, All O(H) groups
2.a Ternary CH refined with riding coordinates:
 C2'(H2')
2.b Secondary CH2 refined with riding coordinates:
 C15(H15A,H15B), C3'(H3'A,H3'B)
2.c Aromatic/amide H refined with riding coordinates:
 C10(H10), C3(H3), C1(H1), C2(H2)
2.d Idealised Me refined as rotating group:
 C17(H00A,H00B,H00C), C4'(H4'A,H4'B,H4'C), C5'(H5'A,H5'B,H5'C), C16(H16A,H16B,
 H16C)
2.e Idealised tetrahedral OH refined as rotating group:
 O003(H003)
;
_olex2_submission_special_instructions 'No special instructions were received'
_oxdiff_exptl_absorpt_empirical_details
;
Empirical correction (ABSPACK) includes:
- Absorption correction using spherical harmonics
- Frame scaling
;
_oxdiff_exptl_absorpt_empirical_full_max 1.924
_oxdiff_exptl_absorpt_empirical_full_min 0.455

loop_
_space_group_symop_operation_xyz
'x, y, z'
'-x+1/2, -y, z+1/2'
'-x, y+1/2, -z+1/2'
'x+1/2, -y+1/2, -z'

loop_
_atom_site_label
_atom_site_type_symbol
_atom_site_fract_x
_atom_site_fract_y
_atom_site_fract_z
_atom_site_U_iso_or_equiv
_atom_site_adp_type
_atom_site_occupancy
_atom_site_site_symmetry_order
_atom_site_calc_flag
_atom_site_refinement_flags_posn
O001 O 0.1968(3) 0.32301(12) 0.53659(12) 0.0335(5) Uani 1 1 d .
O002 O 0.1758(3) 0.57958(12) 0.32331(12) 0.0338(5) Uani 1 1 d .
O003 O 0.1812(4) 0.09190(13) 0.35696(13) 0.0416(5) Uani 1 1 d .
H003 H 0.1801 0.1324 0.3276 0.062 Uiso 1 1 calc GR
O004 O 0.3587(3) 0.40658(15) 0.23454(13) 0.0431(6) Uani 1 1 d .
O005 O 0.1805(4) 0.25136(13) 0.31443(12) 0.0395(5) Uani 1 1 d .
O006 O 0.5967(3) 0.61249(15) 0.39810(13) 0.0408(5) Uani 1 1 d .
C4 C 0.1982(4) 0.23801(17) 0.51813(17) 0.0324(6) Uani 1 1 d .
C9 C 0.1953(4) 0.38374(17) 0.48096(17) 0.0311(6) Uani 1 1 d .
C12 C 0.1947(4) 0.51530(17) 0.37650(17) 0.0328(6) Uani 1 1 d .
C13 C 0.2016(4) 0.43102(17) 0.35194(18) 0.0321(6) Uani 1 1 d .
C14 C 0.2032(5) 0.41402(18) 0.26792(18) 0.0346(6) Uani 1 1 d .
C11 C 0.1799(4) 0.53505(18) 0.45422(18) 0.0335(6) Uani 1 1 d .
C8 C 0.1994(4) 0.36317(17) 0.40479(17) 0.0321(6) Uani 1 1 d .
C10 C 0.1831(5) 0.46825(18) 0.50523(17) 0.0336(6) Uani 1 1 d .
H10 H 0.1769 0.4800 0.5565 0.040 Uiso 1 1 calc R
C2' C 0.5361(4) 0.5933(2) 0.32253(18) 0.0339(7) Uani 1 1 d .
H2' H 0.5659 0.5351 0.3054 0.041 Uiso 1 1 calc R
C3 C 0.2018(4) 0.18052(19) 0.57739(19) 0.0363(7) Uani 1 1 d .
H3 H 0.2059 0.1996 0.6270 0.044 Uiso 1 1 calc R
C1' C 0.3454(4) 0.62931(18) 0.29448(18) 0.0349(7) Uani 1 1 d .
C7 C 0.1923(4) 0.27327(17) 0.38185(17) 0.0329(6) Uani 1 1 d .
C15 C 0.0064(5) 0.4127(2) 0.23085(19) 0.0373(7) Uani 1 1 d .
H15A H -0.0551 0.4682 0.2379 0.045 Uiso 1 1 calc R
H15B H -0.0750 0.3705 0.2560 0.045 Uiso 1 1 calc R
C5 C 0.1929(4) 0.21129(17) 0.44270(18) 0.0333(6) Uani 1 1 d .
C6 C 0.1886(4) 0.12149(18) 0.42822(18) 0.0354(6) Uani 1 1 d .
C1 C 0.1922(5) 0.06389(18) 0.4874(2) 0.0381(7) Uani 1 1 d .
H1 H 0.1900 0.0053 0.4779 0.046 Uiso 1 1 calc R
C3' C 0.7074(5) 0.6477(2) 0.33592(18) 0.0411(7) Uani 1 1 d .
H3'A H 0.8363 0.6237 0.3257 0.049 Uiso 1 1 calc R
H3'B H 0.6948 0.7085 0.3258 0.049 Uiso 1 1 calc R
C2 C 0.1991(4) 0.09375(19) 0.56083(19) 0.0377(7) Uani 1 1 d .
H2 H 0.2020 0.0544 0.6002 0.045 Uiso 1 1 calc R
C00P C 0.1560(5) 0.62573(19) 0.4816(2) 0.0411(7) Uani 1 1 d .
H00A H 0.2805 0.6547 0.4793 0.062 Uiso 1 1 calc GR
H00B H 0.1095 0.6253 0.5326 0.062 Uiso 1 1 calc GR
H00C H 0.0628 0.6551 0.4502 0.062 Uiso 1 1 calc GR
C4' C 0.3380(5) 0.6203(2) 0.2095(2) 0.0441(8) Uani 1 1 d .
H4'A H 0.3614 0.5617 0.1959 0.066 Uiso 1 1 calc GR
H4'B H 0.4370 0.6561 0.1872 0.066 Uiso 1 1 calc GR
H4'C H 0.2107 0.6376 0.1916 0.066 Uiso 1 1 calc GR
C5' C 0.3098(5) 0.72205(18) 0.3168(2) 0.0444(8) Uani 1 1 d .
H5'A H 0.1755 0.7370 0.3065 0.067 Uiso 1 1 calc GR
H5'B H 0.3957 0.7587 0.2885 0.067 Uiso 1 1 calc GR
H5'C H 0.3355 0.7290 0.3696 0.067 Uiso 1 1 calc GR
C16 C 0.0101(5) 0.3926(2) 0.1476(2) 0.0443(8) Uani 1 1 d .
H16A H 0.0817 0.4365 0.1215 0.066 Uiso 1 1 calc GR
H16B H -0.1222 0.3904 0.1288 0.066 Uiso 1 1 calc GR
H16C H 0.0729 0.3383 0.1397 0.066 Uiso 1 1 calc GR

loop_
_atom_site_aniso_label
_atom_site_aniso_U_11
_atom_site_aniso_U_22
_atom_site_aniso_U_33
_atom_site_aniso_U_23
_atom_site_aniso_U_13
_atom_site_aniso_U_12
O001 0.0300(10) 0.0296(9) 0.0408(11) 0.0024(8) -0.0004(10) -0.0014(9)
O002 0.0243(10) 0.0307(9) 0.0463(12) 0.0064(8) -0.0014(10) -0.0022(9)
O003 0.0418(12) 0.0309(10) 0.0520(13) -0.0034(9) 0.0011(12) -0.0010(10)
O004 0.0354(12) 0.0436(12) 0.0503(14) -0.0009(11) 0.0070(10) -0.0015(9)
O005 0.0448(12) 0.0336(10) 0.0400(12) -0.0021(9) 0.0012(11) 0.0010(10)
O006 0.0322(11) 0.0466(12) 0.0435(13) 0.0047(10) -0.0031(9) -0.0035(9)
C4 0.0198(12) 0.0303(13) 0.0470(17) 0.0028(12) 0.0006(13) -0.0003(12)
C9 0.0224(13) 0.0284(13) 0.0425(16) 0.0034(11) -0.0004(13) -0.0021(12)
C12 0.0228(14) 0.0299(13) 0.0456(17) 0.0019(12) -0.0008(13) -0.0001(12)
C13 0.0221(13) 0.0317(14) 0.0426(16) 0.0020(12) -0.0008(13) -0.0014(12)
C14 0.0311(14) 0.0265(13) 0.0462(17) 0.0032(12) 0.0026(14) -0.0022(12)
C11 0.0236(14) 0.0303(14) 0.0467(17) -0.0007(12) -0.0019(14) -0.0028(12)
C8 0.0226(13) 0.0293(13) 0.0443(16) 0.0007(12) 0.0002(13) -0.0002(12)
C10 0.0269(14) 0.0332(14) 0.0408(16) -0.0021(12) -0.0017(14) -0.0025(13)
C2' 0.0267(14) 0.0327(14) 0.0423(17) 0.0025(13) -0.0018(13) 0.0004(12)
C3 0.0256(14) 0.0349(15) 0.0484(18) 0.0050(13) 0.0004(15) -0.0030(13)
C1' 0.0262(14) 0.0307(14) 0.0479(18) 0.0072(12) -0.0011(13) -0.0033(11)
C7 0.0238(13) 0.0311(14) 0.0438(17) -0.0010(12) 0.0026(14) -0.0013(13)
C15 0.0348(15) 0.0310(14) 0.046(2) 0.0032(14) -0.0004(13) -0.0025(12)
C5 0.0211(13) 0.0299(14) 0.0489(17) 0.0010(12) 0.0007(14) -0.0001(12)
C6 0.0223(13) 0.0342(15) 0.0498(18) -0.0023(12) 0.0002(14) -0.0013(12)
C1 0.0255(14) 0.0263(13) 0.062(2) 0.0027(13) 0.0005(16) -0.0006(12)
C3' 0.0270(14) 0.0453(17) 0.051(2) 0.0079(14) 0.0001(14) -0.0024(14)
C2 0.0257(14) 0.0343(15) 0.0531(19) 0.0077(13) -0.0014(14) -0.0016(13)
C00P 0.0415(17) 0.0327(14) 0.0490(19) -0.0022(13) -0.0016(15) 0.0022(13)
C4' 0.0361(16) 0.0460(17) 0.0501(19) 0.0095(15) -0.0038(15) -0.0020(14)
C5' 0.0346(16) 0.0300(14) 0.068(2) 0.0102(14) -0.0012(17) 0.0025(14)
C16 0.0483(19) 0.0395(17) 0.045(2) 0.0024(15) -0.0025(15) -0.0045(15)

loop_
_atom_type_symbol
_atom_type_description
_atom_type_scat_dispersion_real
_atom_type_scat_dispersion_imag
_atom_type_scat_source
C C 0.0181 0.0091 'International Tables Vol C Tables 4.2.6.8 and 6.1.1.4'
H H 0.0000 0.0000 'International Tables Vol C Tables 4.2.6.8 and 6.1.1.4'
O O 0.0492 0.0322 'International Tables Vol C Tables 4.2.6.8 and 6.1.1.4'

loop_
_geom_angle_atom_site_label_1
_geom_angle_atom_site_label_2
_geom_angle_atom_site_label_3
_geom_angle
C4 O001 C9 119.9(2)
C12 O002 C1' 122.9(2)
C6 O003 H003 109.5
C2' O006 C3' 60.9(2)
O001 C4 C3 116.6(3)
O001 C4 C5 121.2(3)
C3 C4 C5 122.3(3)
O001 C9 C8 122.8(2)
O001 C9 C10 115.7(3)
C10 C9 C8 121.5(3)
O002 C12 C13 118.4(3)
O002 C12 C11 120.0(2)
C13 C12 C11 121.0(3)
C12 C13 C14 118.4(3)
C12 C13 C8 120.1(3)
C8 C13 C14 121.5(2)
O004 C14 C13 120.2(3)
O004 C14 C15 124.2(3)
C15 C14 C13 115.5(3)
C12 C11 C00P 121.8(3)
C10 C11 C12 118.3(3)
C10 C11 C00P 120.0(3)
C9 C8 C13 118.2(3)
C9 C8 C7 119.5(3)
C13 C8 C7 122.3(3)
C9 C10 H10 119.5
C11 C10 C9 120.9(3)
C11 C10 H10 119.5
O006 C2' H2' 115.1
O006 C2' C1' 118.8(3)
O006 C2' C3' 59.9(2)
C1' C2' H2' 115.1
C3' C2' H2' 115.1
C3' C2' C1' 121.8(3)
C4 C3 H3 120.9
C4 C3 C2 118.2(3)
C2 C3 H3 120.9
O002 C1' C2' 111.3(2)
O002 C1' C4' 105.6(2)
O002 C1' C5' 106.5(2)
C2' C1' C4' 109.0(3)
C2' C1' C5' 114.1(3)
C4' C1' C5' 110.0(3)
O005 C7 C8 122.2(3)
O005 C7 C5 122.2(3)
C5 C7 C8 115.6(3)
C14 C15 H15A 108.6
C14 C15 H15B 108.6
C14 C15 C16 114.8(3)
H15A C15 H15B 107.5
C16 C15 H15A 108.6
C16 C15 H15B 108.6
C4 C5 C7 120.9(2)
C4 C5 C6 117.7(3)
C6 C5 C7 121.4(3)
O003 C6 C5 120.5(3)
O003 C6 C1 119.4(3)
C1 C6 C5 120.1(3)
C6 C1 H1 120.1
C6 C1 C2 119.8(3)
C2 C1 H1 120.1
O006 C3' C2' 59.2(2)
O006 C3' H3'A 117.9
O006 C3' H3'B 117.9
C2' C3' H3'A 117.9
C2' C3' H3'B 117.9
H3'A C3' H3'B 115.0
C3 C2 C1 121.9(3)
C3 C2 H2 119.0
C1 C2 H2 119.0
C11 C00P H00A 109.5
C11 C00P H00B 109.5
C11 C00P H00C 109.5
H00A C00P H00B 109.5
H00A C00P H00C 109.5
H00B C00P H00C 109.5
C1' C4' H4'A 109.5
C1' C4' H4'B 109.5
C1' C4' H4'C 109.5
H4'A C4' H4'B 109.5
H4'A C4' H4'C 109.5
H4'B C4' H4'C 109.5
C1' C5' H5'A 109.5
C1' C5' H5'B 109.5
C1' C5' H5'C 109.5
H5'A C5' H5'B 109.5
H5'A C5' H5'C 109.5
H5'B C5' H5'C 109.5
C15 C16 H16A 109.5
C15 C16 H16B 109.5
C15 C16 H16C 109.5
H16A C16 H16B 109.5
H16A C16 H16C 109.5
H16B C16 H16C 109.5

loop_
_geom_bond_atom_site_label_1
_geom_bond_atom_site_label_2
_geom_bond_distance
O001 C4 1.366(3)
O001 C9 1.369(3)
O002 C12 1.384(3)
O002 C1' 1.481(3)
O003 H003 0.8200
O003 C6 1.348(4)
O004 C14 1.217(4)
O005 C7 1.248(4)
O006 C2' 1.435(4)
O006 C3' 1.445(4)
C4 C3 1.383(4)
C4 C5 1.403(4)
C9 C8 1.390(4)
C9 C10 1.390(4)
C12 C13 1.386(4)
C12 C11 1.417(4)
C13 C14 1.515(4)
C13 C8 1.415(4)
C14 C15 1.491(4)
C11 C10 1.381(4)
C11 C00P 1.505(4)
C8 C7 1.461(4)
C10 H10 0.9300
C2' H2' 0.9800
C2' C1' 1.498(4)
C2' C3' 1.460(4)
C3 H3 0.9300
C3 C2 1.386(4)
C1' C4' 1.516(5)
C1' C5' 1.520(4)
C7 C5 1.450(4)
C15 H15A 0.9700
C15 H15B 0.9700
C15 C16 1.511(5)
C5 C6 1.425(4)
C6 C1 1.383(4)
C1 H1 0.9300
C1 C2 1.386(5)
C3' H3'A 0.9700
C3' H3'B 0.9700
C2 H2 0.9300
C00P H00A 0.9600
C00P H00B 0.9600
C00P H00C 0.9600
C4' H4'A 0.9600
C4' H4'B 0.9600
C4' H4'C 0.9600
C5' H5'A 0.9600
C5' H5'B 0.9600
C5' H5'C 0.9600
C16 H16A 0.9600
C16 H16B 0.9600
C16 H16C 0.9600
